data_4125320
loop_
_publ_author_name
'Jiao, Zhiwei'
'Beiger, Jason J.'
'Jin, Yushu'
'Ge, Shaozhong'
'Zhou, Jianrong Steve'
'Hartwig, John F.'

_publ_section_title
;
 Palladium-Catalyzed Enantioselective \a-Arylation of \a-Fluoroketones.
;
_journal_issue 49
_journal_name_full 'Journal of the American Chemical Society'
_journal_page_first 15980
_journal_page_last 15986
_journal_paper_doi 10.1021/jacs.6b09580
_journal_volume 138
_journal_year 2016
_chemical_absolute_configuration ad
_chemical_formula_sum 'C16 H10 F N O'
_chemical_formula_weight 251.25
_chemical_name_common 'compound 9g'
_chemical_name_systematic 'compound 9g'
_space_group.centring_type P

_space_group_crystal_system orthorhombic
_space_group_IT_number 19
_space_group_name_Hall 'P 2ac 2ab'
_space_group_name_H-M_alt 'P 21 21 21'
_symmetry_space_group_name_Hall 'P 2ac 2ab'
_symmetry_space_group_name_H-M 'P 21 21 21'
_atom_sites_solution_hydrogens geom
_atom_sites_solution_primary iterative
_atom_sites_solution_secondary difmap
_audit_creation_method SHELXL-2014/7
_cell_angle_alpha 90
_cell_angle_beta 90
_cell_angle_gamma 90
_cell_formula_units_Z 4
_cell_length_a 4.9106(2)
_cell_length_b 12.1460(4)
_cell_length_c 20.1647(6)
_cell_measurement_reflns_used 9763
_cell_measurement_temperature 100(2)
_cell_measurement_theta_max 68.25
_cell_measurement_theta_min 4.25
_cell_volume 1202.71(7)
_computing_cell_refinement 'Bruker SAINT'
_computing_data_collection 'Bruker APEX2'
_computing_data_reduction 'Bruker SAINT'
_computing_molecular_graphics ORTEP-32
_computing_publication_material WinGX
_computing_structure_refinement SHELXL-2014
_computing_structure_solution SHELXT-2014
_diffrn_ambient_temperature 100(2)
_diffrn_detector_area_resol_mean 8.366
_diffrn_measured_fraction_theta_full 0.999
_diffrn_measured_fraction_theta_max 0.999
_diffrn_measurement_device_type 'Bruker APEX-II CCD'
_diffrn_measurement_method '\f and \w scans'
_diffrn_radiation_type CuK\a
_diffrn_radiation_wavelength 1.54178
_diffrn_reflns_av_R_equivalents 0.0365
_diffrn_reflns_av_unetI/netI 0.0231
_diffrn_reflns_Laue_measured_fraction_full 0.999
_diffrn_reflns_Laue_measured_fraction_max 0.999
_diffrn_reflns_limit_h_max 5
_diffrn_reflns_limit_h_min -5
_diffrn_reflns_limit_k_max 14
_diffrn_reflns_limit_k_min -14
_diffrn_reflns_limit_l_max 24
_diffrn_reflns_limit_l_min -24
_diffrn_reflns_number 15562
_diffrn_reflns_point_group_measured_fraction_full 0.998
_diffrn_reflns_point_group_measured_fraction_max 0.998
_diffrn_reflns_theta_full 67.000
_diffrn_reflns_theta_max 68.284
_diffrn_reflns_theta_min 4.249
_diffrn_source 'microfocus rotating anode'
_exptl_absorpt_coefficient_mu 0.805
_exptl_absorpt_correction_T_max 0.929
_exptl_absorpt_correction_T_min 0.735
_exptl_absorpt_correction_type multi-scan
_exptl_absorpt_process_details SADABS
_exptl_crystal_colour colorless
_exptl_crystal_density_diffrn 1.388
_exptl_crystal_description plate
_exptl_crystal_F_000 520
_exptl_crystal_size_max 0.050
_exptl_crystal_size_mid 0.040
_exptl_crystal_size_min 0.020
_refine_diff_density_max 0.152
_refine_diff_density_min -0.129
_refine_diff_density_rms 0.031
_refine_ls_abs_structure_details
; 
 Flack x determined using 819 quotients [(I+)-(I-)]/[(I+)+(I-)] 
 (Parsons, Flack and Wagner, Acta Cryst. B69 (2013) 249-259). 
;
_refine_ls_abs_structure_Flack 0.02(5)
_refine_ls_extinction_method none
_refine_ls_goodness_of_fit_ref 1.047
_refine_ls_hydrogen_treatment constr
_refine_ls_matrix_type full
_refine_ls_number_parameters 172
_refine_ls_number_reflns 2183
_refine_ls_number_restraints 0
_refine_ls_restrained_S_all 1.047
_refine_ls_R_factor_all 0.0283
_refine_ls_R_factor_gt 0.0272
_refine_ls_shift/su_max 0.000
_refine_ls_shift/su_mean 0.000
_refine_ls_structure_factor_coef Fsqd
_refine_ls_weighting_details 'w=1/[\s^2^(Fo^2^)+(0.0384P)^2^+0.2476P] where P=(Fo^2^+2Fc^2^)/3'
_refine_ls_weighting_scheme calc
_refine_ls_wR_factor_gt 0.0714
_refine_ls_wR_factor_ref 0.0724
_reflns_Friedel_coverage 0.666
_reflns_Friedel_fraction_full 0.995
_reflns_Friedel_fraction_max 0.995
_reflns_number_gt 2100
_reflns_number_total 2183
_reflns_threshold_expression 'I > 2\s(I)'
_cod_data_source_file ja6b09580_si_002.cif
_cod_data_source_block compound_9g
_cod_depositor_comments
;Adding full bibliography for 4125320.cif.

The following automatic conversions were performed:

'_space_group.centring_type' value 'primitive' was replaced with the
value 'P' as specified in the replacement file
'/home/antanas/src/cod-tools/trunk/data/replacement-values/replacement_values.lst'.

Automatic conversion script
Id: cif_fix_values 5642 2017-10-24 12:04:52Z antanas 
;
_cod_database_code 4125320
_shelx_shelxl_version_number 2014/7
_shelx_space_group_comment
; 
The symmetry employed for this shelxl refinement is uniquely defined 
by the following loop, which should always be used as a source of 
symmetry information in preference to the above space-group names. 
They are only intended as comments. 
;
_shelx_estimated_absorpt_t_min 0.961
_shelx_estimated_absorpt_t_max 0.984

loop_
_space_group_symop_operation_xyz
'x, y, z'
'-x+1/2, -y, z+1/2'
'-x, y+1/2, -z+1/2'
'x+1/2, -y+1/2, -z'

loop_
_atom_site_label
_atom_site_type_symbol
_atom_site_fract_x
_atom_site_fract_y
_atom_site_fract_z
_atom_site_U_iso_or_equiv
_atom_site_adp_type
_atom_site_occupancy
_atom_site_site_symmetry_order
_atom_site_calc_flag
_atom_site_refinement_flags_posn
_atom_site_refinement_flags_adp
C1 C 0.4101(4) 0.43912(15) 0.40967(8) 0.0224(4) Uani 1 1 d . .
C2 C 0.3306(4) 0.52384(15) 0.35649(9) 0.0247(4) Uani 1 1 d . .
H2A H 0.3585 0.4935 0.3114 0.030 Uiso 1 1 calc R U
H2B H 0.1375 0.5459 0.3613 0.030 Uiso 1 1 calc R U
C3 C 0.5169(4) 0.62032(15) 0.36866(8) 0.0232(4) Uani 1 1 d . .
C4 C 0.5462(4) 0.71534(16) 0.33103(9) 0.0289(4) Uani 1 1 d . .
H4 H 0.4450 0.7250 0.2913 0.035 Uiso 1 1 calc R U
C5 C 0.7259(4) 0.79582(17) 0.35249(10) 0.0313(5) Uani 1 1 d . .
H5 H 0.7452 0.8614 0.3273 0.038 Uiso 1 1 calc R U
C6 C 0.8794(4) 0.78280(16) 0.41038(9) 0.0293(5) Uani 1 1 d . .
H6 H 1.0041 0.8385 0.4236 0.035 Uiso 1 1 calc R U
C7 C 0.8495(4) 0.68881(15) 0.44840(9) 0.0262(4) Uani 1 1 d . .
H7 H 0.9510 0.6791 0.4881 0.031 Uiso 1 1 calc R U
C8 C 0.6665(4) 0.60866(15) 0.42695(8) 0.0226(4) Uani 1 1 d . .
C9 C 0.5939(4) 0.50445(15) 0.45941(8) 0.0225(4) Uani 1 1 d . .
C10 C 0.5652(4) 0.34004(15) 0.38532(8) 0.0212(4) Uani 1 1 d . .
C11 C 0.5407(4) 0.23893(16) 0.41729(8) 0.0249(4) Uani 1 1 d . .
H11 H 0.4158 0.2309 0.4529 0.030 Uiso 1 1 calc R U
C12 C 0.6971(4) 0.15007(15) 0.39747(9) 0.0263(4) Uani 1 1 d . .
H12 H 0.6772 0.0808 0.4188 0.032 Uiso 1 1 calc R U
C13 C 0.8840(4) 0.16282(16) 0.34602(8) 0.0245(4) Uani 1 1 d . .
C14 C 0.9089(4) 0.26393(16) 0.31373(8) 0.0245(4) Uani 1 1 d . .
H14 H 1.0355 0.2723 0.2785 0.029 Uiso 1 1 calc R U
C15 C 0.7498(4) 0.35149(15) 0.33302(9) 0.0228(4) Uani 1 1 d . .
H15 H 0.7655 0.4201 0.3107 0.027 Uiso 1 1 calc R U
C16 C 1.0528(4) 0.07242(16) 0.32471(9) 0.0297(4) Uani 1 1 d . .
N1 N 1.1889(4) 0.00193(15) 0.30592(8) 0.0388(4) Uani 1 1 d . .
O1 O 0.6526(3) 0.47241(10) 0.51424(6) 0.0278(3) Uani 1 1 d . .
F1 F 0.1810(2) 0.40439(9) 0.44500(5) 0.0273(3) Uani 1 1 d . .

loop_
_atom_site_aniso_label
_atom_site_aniso_U_11
_atom_site_aniso_U_22
_atom_site_aniso_U_33
_atom_site_aniso_U_23
_atom_site_aniso_U_13
_atom_site_aniso_U_12
C1 0.0161(9) 0.0276(9) 0.0234(8) 0.0014(7) -0.0004(7) -0.0028(8)
C2 0.0184(9) 0.0290(10) 0.0266(9) 0.0003(7) -0.0030(7) 0.0023(9)
C3 0.0176(9) 0.0277(9) 0.0242(8) -0.0026(7) 0.0027(7) 0.0018(8)
C4 0.0276(11) 0.0323(10) 0.0269(9) 0.0023(8) -0.0009(8) 0.0011(9)
C5 0.0345(12) 0.0276(10) 0.0320(10) 0.0014(7) 0.0071(9) 0.0000(9)
C6 0.0284(11) 0.0257(10) 0.0338(10) -0.0073(7) 0.0062(9) -0.0042(9)
C7 0.0233(10) 0.0285(10) 0.0268(9) -0.0064(7) 0.0002(8) 0.0007(9)
C8 0.0191(9) 0.0251(9) 0.0235(8) -0.0042(7) 0.0024(7) 0.0037(8)
C9 0.0173(9) 0.0258(9) 0.0244(9) -0.0040(7) 0.0010(7) 0.0044(8)
C10 0.0178(9) 0.0262(9) 0.0196(8) -0.0014(7) -0.0043(7) -0.0035(8)
C11 0.0228(10) 0.0309(10) 0.0209(8) 0.0010(7) 0.0003(7) -0.0029(8)
C12 0.0295(10) 0.0248(9) 0.0245(9) 0.0016(7) -0.0035(8) -0.0037(9)
C13 0.0252(10) 0.0260(9) 0.0224(9) -0.0046(7) -0.0040(7) -0.0012(9)
C14 0.0234(10) 0.0294(10) 0.0207(8) -0.0024(7) 0.0008(7) -0.0055(8)
C15 0.0229(10) 0.0236(9) 0.0220(8) 0.0009(7) -0.0009(7) -0.0034(8)
C16 0.0359(11) 0.0286(10) 0.0247(9) -0.0034(8) -0.0017(8) -0.0015(10)
N1 0.0500(11) 0.0322(9) 0.0343(9) -0.0075(7) 0.0017(8) 0.0049(10)
O1 0.0300(7) 0.0318(7) 0.0217(6) -0.0004(5) -0.0023(6) 0.0009(6)
F1 0.0183(6) 0.0346(6) 0.0289(5) 0.0004(4) 0.0042(4) -0.0026(5)

loop_
_atom_type_symbol
_atom_type_description
_atom_type_scat_dispersion_real
_atom_type_scat_dispersion_imag
_atom_type_scat_source
C C 0.0181 0.0091 'International Tables Vol C Tables 4.2.6.8 and 6.1.1.4'
H H 0.0000 0.0000 'International Tables Vol C Tables 4.2.6.8 and 6.1.1.4'
N N 0.0311 0.0180 'International Tables Vol C Tables 4.2.6.8 and 6.1.1.4'
O O 0.0492 0.0322 'International Tables Vol C Tables 4.2.6.8 and 6.1.1.4'
F F 0.0727 0.0534 'International Tables Vol C Tables 4.2.6.8 and 6.1.1.4'

loop_
_geom_angle_atom_site_label_1
_geom_angle_atom_site_label_2
_geom_angle_atom_site_label_3
_geom_angle
F1 C1 C10 109.40(15)
F1 C1 C2 110.69(15)
C10 C1 C2 115.84(14)
F1 C1 C9 106.90(13)
C10 C1 C9 108.81(14)
C2 C1 C9 104.73(15)
C3 C2 C1 104.64(14)
C3 C2 H2A 110.8
C1 C2 H2A 110.8
C3 C2 H2B 110.8
C1 C2 H2B 110.8
H2A C2 H2B 108.9
C4 C3 C8 119.40(17)
C4 C3 C2 128.34(16)
C8 C3 C2 112.24(15)
C5 C4 C3 118.78(18)
C5 C4 H4 120.6
C3 C4 H4 120.6
C4 C5 C6 121.60(19)
C4 C5 H5 119.2
C6 C5 H5 119.2
C7 C6 C5 119.92(18)
C7 C6 H6 120.0
C5 C6 H6 120.0
C6 C7 C8 118.23(18)
C6 C7 H7 120.9
C8 C7 H7 120.9
C3 C8 C7 122.06(17)
C3 C8 C9 109.61(15)
C7 C8 C9 128.32(16)
O1 C9 C8 128.91(17)
O1 C9 C1 124.14(17)
C8 C9 C1 106.93(14)
C11 C10 C15 119.56(17)
C11 C10 C1 120.66(16)
C15 C10 C1 119.63(16)
C12 C11 C10 120.41(17)
C12 C11 H11 119.8
C10 C11 H11 119.8
C11 C12 C13 119.60(17)
C11 C12 H12 120.2
C13 C12 H12 120.2
C12 C13 C14 120.19(18)
C12 C13 C16 121.06(18)
C14 C13 C16 118.75(17)
C15 C14 C13 119.92(17)
C15 C14 H14 120.0
C13 C14 H14 120.0
C14 C15 C10 120.31(17)
C14 C15 H15 119.8
C10 C15 H15 119.8
N1 C16 C13 177.9(2)

loop_
_geom_bond_atom_site_label_1
_geom_bond_atom_site_label_2
_geom_bond_distance
C1 F1 1.397(2)
C1 C10 1.506(3)
C1 C2 1.537(2)
C1 C9 1.565(2)
C2 C3 1.507(3)
C2 H2A 0.9900
C2 H2B 0.9900
C3 C4 1.389(3)
C3 C8 1.393(2)
C4 C5 1.386(3)
C4 H4 0.9500
C5 C6 1.399(3)
C5 H5 0.9500
C6 C7 1.383(3)
C6 H6 0.9500
C7 C8 1.394(3)
C7 H7 0.9500
C8 C9 1.469(3)
C9 O1 1.207(2)
C10 C11 1.392(3)
C10 C15 1.398(2)
C11 C12 1.384(3)
C11 H11 0.9500
C12 C13 1.394(3)
C12 H12 0.9500
C13 C14 1.395(3)
C13 C16 1.441(3)
C14 C15 1.376(3)
C14 H14 0.9500
C15 H15 0.9500
C16 N1 1.150(3)
